data_1572451
loop_
_publ_author_name
'Zueva, Anna Y.'
'Bilyachenko, Alexey N.'
'Khrustalev, Victor N.'
'Shul'pina, Lidia S.'
'Ikonnikov, Nikolay S.'
'Dorovatovskii, Pavel V.'
'Shubina, Elena S.'
'Ragimov, Karim'
'Lobanov, Nikolai N.'
'Sun, Di'

_publ_section_title
;
 Rational (supra)molecular design and catalytic activity of cage-like
 Cu<sub>4</sub>-based phenylsilsesquioxanes.
;
_journal_issue 39
_journal_name_full Nanoscale
_journal_page_first 18389
_journal_page_last 18398
_journal_paper_doi 10.1039/d4nr02173h
_journal_volume 16
_journal_year 2024
_chemical_formula_moiety 'C42 H45 Cu2 K2 N O14 Si6'
_chemical_formula_sum 'C42 H45 Cu2 K2 N O14 Si6'
_chemical_formula_weight 1161.63
_space_group_crystal_system monoclinic
_space_group_IT_number 15
_space_group_name_Hall '-C 2yc'
_space_group_name_H-M_alt 'C 1 2/c 1'
_atom_sites_solution_hydrogens mixed
_atom_sites_solution_primary difmap
_atom_sites_solution_secondary difmap
_audit_creation_method SHELXL-2013
_audit_update_record
;
2024-05-14 deposited with the CCDC.	2024-08-22 downloaded from the CCDC.
;
_cell_angle_alpha 90
_cell_angle_beta 99.0014(3)
_cell_angle_gamma 90
_cell_formula_units_Z 8
_cell_length_a 30.83614(11)
_cell_length_b 12.82684(4)
_cell_length_c 25.03897(9)
_cell_measurement_reflns_used 139819
_cell_measurement_temperature 100(2)
_cell_measurement_theta_max 77.48
_cell_measurement_theta_min 2.85
_cell_volume 9781.70(6)
_computing_cell_refinement 'CrysAlisPro 1.171.41.117a (Rigaku OD, 2021)'
_computing_data_collection 'CrysAlisPro 1.171.41.117a (Rigaku OD, 2021)'
_computing_data_reduction 'CrysAlisPro 1.171.41.117a (Rigaku OD, 2021)'
_computing_molecular_graphics 'SHELXTL (Sheldrick, 2015)'
_computing_publication_material 'SHELXTL (Sheldrick, 2015)'
_computing_structure_refinement 'SHELXL (Sheldrick, 2015)'
_computing_structure_solution 'SHELXT (Sheldrick, 2015)'
_diffrn_ambient_temperature 100(2)
_diffrn_measured_fraction_theta_full 0.998
_diffrn_measured_fraction_theta_max 0.995
_diffrn_measurement_device_type 'Rigaku XtaLAB Synergy-S, HyPix-6000HE area-detector'
_diffrn_measurement_method '\f and \w'
_diffrn_radiation_type CuK\a
_diffrn_radiation_wavelength 1.54184
_diffrn_reflns_av_R_equivalents 0.0406
_diffrn_reflns_av_unetI/netI 0.0129
_diffrn_reflns_Laue_measured_fraction_full 0.998
_diffrn_reflns_Laue_measured_fraction_max 0.995
_diffrn_reflns_limit_h_max 38
_diffrn_reflns_limit_h_min -38
_diffrn_reflns_limit_k_max 16
_diffrn_reflns_limit_k_min -16
_diffrn_reflns_limit_l_max 31
_diffrn_reflns_limit_l_min -31
_diffrn_reflns_number 222459
_diffrn_reflns_point_group_measured_fraction_full 0.998
_diffrn_reflns_point_group_measured_fraction_max 0.995
_diffrn_reflns_theta_full 67.684
_diffrn_reflns_theta_max 77.819
_diffrn_reflns_theta_min 2.902
_diffrn_source 'micro-focus sealed X-ray tube'
_exptl_absorpt_coefficient_mu 4.563
_exptl_absorpt_correction_T_max 1.000
_exptl_absorpt_correction_T_min 0.796
_exptl_absorpt_correction_type multi-scan
_exptl_absorpt_process_details
;
CrysAlisPro 1.171.41.117a (Rigaku Oxford Diffraction, 2021)
Empirical absorption correction using spherical harmonics,
implemented in SCALE3 ABSPACK scaling algorithm.
;
_exptl_crystal_colour blue
_exptl_crystal_density_diffrn 1.578
_exptl_crystal_description prism
_exptl_crystal_F_000 4768
_exptl_crystal_size_max 0.19
_exptl_crystal_size_mid 0.12
_exptl_crystal_size_min 0.07
_refine_diff_density_max 1.018
_refine_diff_density_min -0.703
_refine_diff_density_rms 0.081
_refine_ls_extinction_method none
_refine_ls_goodness_of_fit_ref 1.063
_refine_ls_hydrogen_treatment constr
_refine_ls_matrix_type full
_refine_ls_number_parameters 697
_refine_ls_number_reflns 10393
_refine_ls_number_restraints 68
_refine_ls_restrained_S_all 1.075
_refine_ls_R_factor_all 0.0396
_refine_ls_R_factor_gt 0.0380
_refine_ls_shift/su_max 0.001
_refine_ls_shift/su_mean 0.000
_refine_ls_structure_factor_coef Fsqd
_refine_ls_weighting_details 'w=1/[\s^2^(Fo^2^)+(0.0655P)^2^+21.404P] where P=(Fo^2^+2Fc^2^)/3'
_refine_ls_weighting_scheme calc
_refine_ls_wR_factor_gt 0.1077
_refine_ls_wR_factor_ref 0.1094
_reflns_Friedel_coverage 0.000
_reflns_number_gt 9781
_reflns_number_total 10393
_reflns_threshold_expression 'I > 2\s(I)'
_cod_data_source_file d4nr02173h2.cif
_cod_data_source_block 11
_cod_depositor_comments 'Adding full bibliography for 1572445--1572463.cif.'
_cod_original_sg_symbol_H-M 'C 2/c'
_cod_database_code 1572451
_shelx_space_group_comment
;
The symmetry employed for this shelxl refinement is uniquely defined
by the following loop, which should always be used as a source of
symmetry information in preference to the above space-group names.
They are only intended as comments.
;
_shelx_estimated_absorpt_t_min 0.478
_shelx_estimated_absorpt_t_max 0.741
_shelxl_version_number 2013-4

loop_
_space_group_symop_operation_xyz
'x, y, z'
'-x, y, -z+1/2'
'x+1/2, y+1/2, z'
'-x+1/2, y+1/2, -z+1/2'
'-x, -y, -z'
'x, -y, z-1/2'
'-x+1/2, -y+1/2, -z'
'x+1/2, -y+1/2, z-1/2'

loop_
_atom_site_label
_atom_site_type_symbol
_atom_site_fract_x
_atom_site_fract_y
_atom_site_fract_z
_atom_site_U_iso_or_equiv
_atom_site_adp_type
_atom_site_occupancy
_atom_site_site_symmetry_order
_atom_site_calc_flag
_atom_site_refinement_flags_posn
_atom_site_refinement_flags_adp
_atom_site_refinement_flags_occupancy
_atom_site_disorder_assembly
_atom_site_disorder_group
Cu1 Cu 0.54823(2) 0.78871(2) 0.24514(2) 0.01884(8) Uani 1 1 d . . . . .
Cu2 Cu 0.51140(2) 0.48790(2) 0.31153(2) 0.01885(8) Uani 1 1 d . . . . .
K1 K 0.65407(2) 0.68547(4) 0.24266(2) 0.02825(11) Uani 1 1 d . . . . .
K2 K 0.53602(2) 0.61077(4) 0.44812(2) 0.02787(11) Uani 1 1 d . . . . .
Si1 Si 0.61317(2) 0.52561(4) 0.35412(2) 0.02023(12) Uani 1 1 d . . . . .
Si2 Si 0.61202(2) 0.76610(5) 0.35824(2) 0.02083(12) Uani 1 1 d . . . . .
Si3 Si 0.52073(2) 0.82882(4) 0.36254(2) 0.01980(12) Uani 1 1 d . . . . .
Si4 Si 0.43264(2) 0.75443(4) 0.37622(2) 0.02007(12) Uani 1 1 d . . . . .
Si5 Si 0.42865(2) 0.51696(4) 0.37375(2) 0.01941(12) Uani 1 1 d . . . . .
Si6 Si 0.41053(2) 0.45529(5) 0.25848(2) 0.01996(12) Uani 1 1 d . . . . .
O1 O 0.62741(5) 0.64551(13) 0.36948(6) 0.0276(3) Uani 1 1 d . . . . .
O2 O 0.56891(5) 0.78363(11) 0.38899(6) 0.0217(3) Uani 1 1 d . . . . .
O3 O 0.48570(5) 0.77517(12) 0.39700(6) 0.0220(3) Uani 1 1 d . . . . .
O4 O 0.42337(5) 0.63539(12) 0.39574(6) 0.0236(3) Uani 1 1 d . . . . .
O5 O 0.39779(5) 0.50705(12) 0.31375(6) 0.0217(3) Uani 1 1 d . . . . .
O6 O 0.62202(5) 0.50969(12) 0.29130(6) 0.0225(3) Uani 1 1 d . . . . .
O7 O 0.56421(5) 0.49981(13) 0.36125(6) 0.0267(3) Uani 1 1 d . . . . .
O8 O 0.60078(5) 0.79407(13) 0.29596(6) 0.0259(3) Uani 1 1 d . . . . .
O9 O 0.50954(5) 0.79540(12) 0.30027(6) 0.0213(3) Uani 1 1 d . . . . .
O10 O 0.41957(5) 0.77031(13) 0.31305(6) 0.0244(3) Uani 1 1 d . . . . .
O11 O 0.47819(5) 0.48458(12) 0.37062(6) 0.0240(3) Uani 1 1 d . . . . .
O12 O 0.46066(5) 0.48193(12) 0.25428(6) 0.0227(3) Uani 1 1 d . . . . .
C1 C 0.65828(11) 0.4584(2) 0.40105(8) 0.0316(17) Uani 0.5 1 d D . P A 1
C2 C 0.70115(12) 0.4961(2) 0.40473(13) 0.0298(12) Uani 0.5 1 d D . P A 1
H2 H 0.7072 0.5546 0.3838 0.036 Uiso 0.5 1 calc R U P A 1
C3 C 0.73508(10) 0.4477(3) 0.43919(15) 0.0340(10) Uani 0.5 1 d D . P A 1
H3 H 0.7642 0.4733 0.4417 0.041 Uiso 0.5 1 calc R U P A 1
C4 C 0.72632(12) 0.3620(3) 0.46991(13) 0.0395(15) Uani 0.5 1 d D . P A 1
H4 H 0.7495 0.3292 0.4934 0.047 Uiso 0.5 1 calc R U P A 1
C5 C 0.68363(14) 0.3240(3) 0.46643(15) 0.0340(13) Uani 0.5 1 d D . P A 1
H5 H 0.6777 0.2655 0.4874 0.041 Uiso 0.5 1 calc R U P A 1
C6 C 0.64957(11) 0.3725(3) 0.43186(14) 0.0283(11) Uani 0.5 1 d D . P A 1
H6 H 0.6204 0.3468 0.4293 0.034 Uiso 0.5 1 calc R U P A 1
C1A C 0.64841(12) 0.4383(2) 0.40199(8) 0.0237(14) Uani 0.5 1 d D . P A 2
C2A C 0.69377(12) 0.4527(3) 0.41296(14) 0.0268(11) Uani 0.5 1 d D . P A 2
H2A H 0.7071 0.5077 0.3959 0.032 Uiso 0.5 1 calc R U P A 2
C3A C 0.71950(11) 0.3864(3) 0.44898(15) 0.0367(14) Uani 0.5 1 d D . P A 2
H3A H 0.7504 0.3962 0.4565 0.044 Uiso 0.5 1 calc R U P A 2
C4A C 0.70003(15) 0.3056(3) 0.47406(14) 0.049(2) Uani 0.5 1 d D . P A 2
H4A H 0.7177 0.2605 0.4986 0.059 Uiso 0.5 1 calc R U P A 2
C5A C 0.65474(15) 0.2910(3) 0.46318(17) 0.0544(17) Uani 0.5 1 d D . P A 2
H5A H 0.6415 0.2360 0.4803 0.065 Uiso 0.5 1 calc R U P A 2
C6A C 0.62895(12) 0.3573(3) 0.42717(16) 0.0349(13) Uani 0.5 1 d D . P A 2
H6A H 0.5981 0.3474 0.4197 0.042 Uiso 0.5 1 calc R U P A 2
C7 C 0.66018(7) 0.84385(19) 0.39072(8) 0.0264(4) Uani 1 1 d . . . . .
C8 C 0.66117(9) 0.9520(2) 0.38669(10) 0.0345(5) Uani 1 1 d . . . . .
H8 H 0.6360 0.9881 0.3692 0.041 Uiso 1 1 calc R U . . .
C9 C 0.69879(11) 1.0084(2) 0.40798(12) 0.0462(7) Uani 1 1 d . . . . .
H9 H 0.6990 1.0822 0.4050 0.055 Uiso 1 1 calc R U . . .
C10 C 0.73565(10) 0.9565(3) 0.43328(11) 0.0490(8) Uani 1 1 d . . . . .
H10 H 0.7612 0.9950 0.4476 0.059 Uiso 1 1 calc R U . . .
C11 C 0.73571(9) 0.8499(3) 0.43795(11) 0.0434(7) Uani 1 1 d . . . . .
H11 H 0.7611 0.8146 0.4556 0.052 Uiso 1 1 calc R U . . .
C12 C 0.69821(8) 0.7934(2) 0.41659(9) 0.0327(5) Uani 1 1 d . . . . .
H12 H 0.6984 0.7196 0.4196 0.039 Uiso 1 1 calc R U . . .
C13 C 0.52039(8) 0.97253(18) 0.37082(9) 0.0283(5) Uani 1 1 d . . . . .
C14 C 0.50269(10) 1.0213(2) 0.41288(10) 0.0363(5) Uani 1 1 d . . . . .
H14 H 0.4892 0.9803 0.4373 0.044 Uiso 1 1 calc R U . . .
C15 C 0.50481(11) 1.1292(2) 0.41910(11) 0.0441(7) Uani 1 1 d . . . . .
H15 H 0.4926 1.1614 0.4475 0.053 Uiso 1 1 calc R U . . .
C16 C 0.52470(10) 1.1900(2) 0.38386(12) 0.0426(6) Uani 1 1 d . . . . .
H16 H 0.5261 1.2636 0.3882 0.051 Uiso 1 1 calc R U . . .
C17 C 0.54243(10) 1.1432(2) 0.34238(12) 0.0399(6) Uani 1 1 d . . . . .
H17 H 0.5563 1.1845 0.3184 0.048 Uiso 1 1 calc R U . . .
C18 C 0.53993(9) 1.03582(19) 0.33586(10) 0.0337(5) Uani 1 1 d . . . . .
H18 H 0.5518 1.0046 0.3069 0.040 Uiso 1 1 calc R U . . .
C19 C 0.40243(3) 0.84789(9) 0.41475(4) 0.0242(4) Uani 1 1 d D . . . .
C20 C 0.40472(11) 0.8378(2) 0.47102(10) 0.0408(17) Uani 0.5 1 d D . P B 1
H20 H 0.4217 0.7834 0.4897 0.049 Uiso 0.5 1 calc R U P B 1
C21 C 0.38226(12) 0.9073(3) 0.49952(10) 0.0394(15) Uani 0.5 1 d D . P B 1
H21 H 0.3839 0.9001 0.5376 0.047 Uiso 0.5 1 calc R U P B 1
C20A C 0.41872(9) 0.8725(3) 0.46869(11) 0.0416(16) Uani 0.5 1 d D . P B 2
H20A H 0.4453 0.8416 0.4859 0.050 Uiso 0.5 1 calc R U P B 2
C21A C 0.39623(10) 0.9420(3) 0.49724(11) 0.0394(15) Uani 0.5 1 d D . P B 2
H21A H 0.4075 0.9582 0.5338 0.047 Uiso 0.5 1 calc R U P B 2
C22 C 0.35727(6) 0.98760(14) 0.47236(7) 0.0328(5) Uani 1 1 d D . . . .
H22 H 0.3419 1.0351 0.4918 0.039 Uiso 1 1 calc R U . B 1
C23 C 0.35506(12) 0.9973(2) 0.41656(11) 0.0371(14) Uani 0.5 1 d D . P B 1
H23 H 0.3381 1.0517 0.3978 0.044 Uiso 0.5 1 calc R U P B 1
C24 C 0.37755(11) 0.9277(2) 0.38813(10) 0.0302(12) Uani 0.5 1 d D . P B 1
H24 H 0.3758 0.9350 0.3501 0.036 Uiso 0.5 1 calc R U P B 1
C23A C 0.34088(10) 0.9634(3) 0.41862(11) 0.0403(15) Uani 0.5 1 d D . P B 2
H23A H 0.3143 0.9943 0.4015 0.048 Uiso 0.5 1 calc R U P B 2
C24A C 0.36343(9) 0.8939(2) 0.39011(10) 0.0294(12) Uani 0.5 1 d D . P B 2
H24A H 0.3521 0.8778 0.3535 0.035 Uiso 0.5 1 calc R U P B 2
C25 C 0.40551(7) 0.42827(17) 0.42110(8) 0.0227(4) Uani 1 1 d . . . . .
C26 C 0.41749(8) 0.32290(19) 0.42341(9) 0.0276(4) Uani 1 1 d . . . . .
H26 H 0.4379 0.2988 0.4015 0.033 Uiso 1 1 calc R U . . .
C27 C 0.40031(8) 0.2524(2) 0.45682(9) 0.0319(5) Uani 1 1 d . . . . .
H27 H 0.4091 0.1814 0.4578 0.038 Uiso 1 1 calc R U . . .
C28 C 0.37021(8) 0.2867(2) 0.48877(9) 0.0318(5) Uani 1 1 d . . . . .
H28 H 0.3581 0.2389 0.5114 0.038 Uiso 1 1 calc R U . . .
C29 C 0.35787(7) 0.3908(2) 0.48769(9) 0.0294(5) Uani 1 1 d . . . . .
H29 H 0.3374 0.4142 0.5098 0.035 Uiso 1 1 calc R U . . .
C30 C 0.37536(7) 0.46134(19) 0.45428(8) 0.0258(4) Uani 1 1 d . . . . .
H30 H 0.3668 0.5325 0.4540 0.031 Uiso 1 1 calc R U . . .
C31 C 0.40006(8) 0.31235(18) 0.25691(9) 0.0272(4) Uani 1 1 d . . . . .
C32 C 0.42874(9) 0.24498(19) 0.28913(10) 0.0330(5) Uani 1 1 d . . . . .
H32 H 0.4540 0.2730 0.3111 0.040 Uiso 1 1 calc R U . . .
C33 C 0.42128(10) 0.1377(2) 0.28985(11) 0.0399(6) Uani 1 1 d . . . . .
H33 H 0.4410 0.0937 0.3126 0.048 Uiso 1 1 calc R U . . .
C34 C 0.38525(11) 0.0958(2) 0.25747(12) 0.0437(6) Uani 1 1 d . . . . .
H34 H 0.3801 0.0228 0.2578 0.052 Uiso 1 1 calc R U . . .
C35 C 0.35642(10) 0.1603(2) 0.22435(11) 0.0427(6) Uani 1 1 d . . . . .
H35 H 0.3318 0.1313 0.2017 0.051 Uiso 1 1 calc R U . . .
C36 C 0.36366(9) 0.2679(2) 0.22436(10) 0.0334(5) Uani 1 1 d . . . . .
H36 H 0.3436 0.3116 0.2020 0.040 Uiso 1 1 calc R U . . .
O13 O 0.71448(6) 0.79083(15) 0.19681(8) 0.0419(4) Uani 1 1 d D . . . .
C37 C 0.72737(13) 0.7523(3) 0.14763(16) 0.0795(14) Uani 1 1 d D . . . .
H37A H 0.7592 0.7370 0.1534 0.095 Uiso 1 1 calc R U . . .
H37B H 0.7211 0.8051 0.1186 0.095 Uiso 1 1 calc R U . . .
C38 C 0.70140(10) 0.6539(3) 0.13186(15) 0.0567(8) Uani 1 1 d D . . . .
H38A H 0.7078 0.6022 0.1608 0.085 Uiso 1 1 calc R U . . .
H38B H 0.7096 0.6257 0.0985 0.085 Uiso 1 1 calc R U . . .
H38C H 0.6700 0.6700 0.1261 0.085 Uiso 1 1 calc R U . . .
C39 C 0.73723(15) 0.8862(3) 0.21408(17) 0.0814(14) Uani 1 1 d D . . . .
H39A H 0.7324 0.9386 0.1847 0.098 Uiso 1 1 calc R U . . .
H39B H 0.7692 0.8730 0.2233 0.098 Uiso 1 1 calc R U . . .
C40 C 0.71936(12) 0.9258(3) 0.26323(14) 0.0605(9) Uani 1 1 d D . . . .
H40A H 0.7253 0.8745 0.2925 0.091 Uiso 1 1 calc R U . . .
H40B H 0.6876 0.9366 0.2540 0.091 Uiso 1 1 calc R U . . .
H40C H 0.7336 0.9920 0.2751 0.091 Uiso 1 1 calc R U . . .
N1 N 0.74208(9) 0.6502(3) 0.30808(12) 0.0588(7) Uani 1 1 d . . . . .
C41 C 0.77347(10) 0.6945(3) 0.32478(12) 0.0567(9) Uani 1 1 d . . . . .
C42 C 0.81293(12) 0.7523(5) 0.34570(15) 0.0814(15) Uani 1 1 d . . . . .
H42A H 0.8170 0.7523 0.3853 0.122 Uiso 1 1 calc R U . . .
H42B H 0.8101 0.8242 0.3324 0.122 Uiso 1 1 calc R U . . .
H42C H 0.8383 0.7193 0.3335 0.122 Uiso 1 1 calc R U . . .
O14 O 0.51854(6) 0.40146(14) 0.47052(7) 0.0362(4) Uani 1 1 d . . . . .
H14A H 0.5425 0.3697 0.4811 0.054 Uiso 1 1 d R U . . .
H14B H 0.5059 0.3719 0.4419 0.054 Uiso 1 1 d R U . . .

loop_
_atom_site_aniso_label
_atom_site_aniso_U_11
_atom_site_aniso_U_22
_atom_site_aniso_U_33
_atom_site_aniso_U_23
_atom_site_aniso_U_13
_atom_site_aniso_U_12
Cu1 0.01937(15) 0.02405(16) 0.01303(14) -0.00049(11) 0.00236(11) -0.00123(11)
Cu2 0.01872(15) 0.02462(16) 0.01338(15) -0.00042(11) 0.00300(11) -0.00035(11)
K1 0.0235(2) 0.0373(3) 0.0239(2) 0.00164(18) 0.00342(17) -0.00213(18)
K2 0.0278(2) 0.0349(2) 0.0197(2) 0.00084(18) 0.00011(17) 0.00233(18)
Si1 0.0183(2) 0.0271(3) 0.0148(2) -0.0010(2) 0.00101(19) 0.0027(2)
Si2 0.0194(3) 0.0277(3) 0.0149(2) -0.0032(2) 0.00110(19) -0.0029(2)
Si3 0.0220(3) 0.0234(3) 0.0140(2) -0.00159(19) 0.00296(19) 0.0001(2)
Si4 0.0203(3) 0.0260(3) 0.0139(2) -0.0007(2) 0.00284(19) 0.0007(2)
Si5 0.0193(3) 0.0253(3) 0.0139(2) -0.00018(19) 0.00328(19) -0.0003(2)
Si6 0.0196(3) 0.0259(3) 0.0145(2) -0.0007(2) 0.00313(19) -0.0018(2)
O1 0.0249(7) 0.0310(8) 0.0249(8) -0.0044(6) -0.0020(6) 0.0005(6)
O2 0.0212(7) 0.0266(7) 0.0167(7) -0.0006(5) 0.0013(5) -0.0021(6)
O3 0.0214(7) 0.0287(7) 0.0159(6) -0.0009(5) 0.0033(5) 0.0007(6)
O4 0.0270(7) 0.0267(7) 0.0176(7) -0.0022(6) 0.0052(6) -0.0014(6)
O5 0.0207(7) 0.0291(7) 0.0154(6) -0.0010(5) 0.0028(5) -0.0005(6)
O6 0.0202(7) 0.0317(8) 0.0151(6) 0.0004(6) 0.0016(5) 0.0020(6)
O7 0.0230(7) 0.0408(9) 0.0166(7) -0.0027(6) 0.0042(6) -0.0028(6)
O8 0.0216(7) 0.0397(9) 0.0159(7) -0.0024(6) 0.0020(6) -0.0030(6)
O9 0.0186(7) 0.0299(8) 0.0158(7) -0.0017(5) 0.0038(5) 0.0005(6)
O10 0.0224(7) 0.0354(8) 0.0156(7) 0.0004(6) 0.0035(5) -0.0002(6)
O11 0.0218(7) 0.0351(8) 0.0155(7) 0.0012(6) 0.0039(5) 0.0018(6)
O12 0.0210(7) 0.0336(8) 0.0132(6) 0.0005(6) 0.0020(5) -0.0021(6)
C1 0.029(3) 0.051(4) 0.019(3) 0.011(2) 0.017(2) 0.017(3)
C2 0.027(3) 0.034(3) 0.028(2) 0.007(2) 0.0034(19) 0.003(2)
C3 0.027(2) 0.037(3) 0.036(3) -0.006(2) -0.0011(19) 0.003(2)
C4 0.034(3) 0.039(3) 0.040(4) 0.005(3) -0.010(3) 0.011(3)
C5 0.038(4) 0.027(3) 0.040(3) 0.004(2) 0.013(3) 0.014(3)
C6 0.027(3) 0.034(3) 0.023(2) 0.002(2) 0.001(2) 0.006(2)
C1A 0.026(3) 0.021(2) 0.020(3) -0.012(2) -0.0108(19) 0.003(2)
C2A 0.026(3) 0.026(3) 0.026(2) -0.002(2) -0.0019(19) 0.008(2)
C3A 0.027(3) 0.037(3) 0.044(4) 0.007(3) -0.002(3) 0.018(3)
C4A 0.040(4) 0.055(4) 0.054(4) 0.023(3) 0.013(3) 0.026(3)
C5A 0.052(4) 0.046(3) 0.069(4) 0.029(3) 0.023(3) 0.013(3)
C6A 0.033(3) 0.033(3) 0.037(3) 0.006(2) 0.002(3) 0.001(2)
C7 0.0261(10) 0.0398(12) 0.0139(9) -0.0026(8) 0.0044(8) -0.0094(9)
C8 0.0380(13) 0.0411(13) 0.0241(11) -0.0036(10) 0.0035(9) -0.0111(11)
C9 0.0554(17) 0.0472(16) 0.0352(14) -0.0021(12) 0.0051(13) -0.0257(13)
C10 0.0388(14) 0.073(2) 0.0319(13) 0.0040(13) -0.0052(11) -0.0310(14)
C11 0.0283(12) 0.0692(19) 0.0299(13) 0.0066(12) -0.0037(10) -0.0178(12)
C12 0.0249(11) 0.0499(14) 0.0222(10) 0.0023(10) -0.0001(9) -0.0092(10)
C13 0.0327(11) 0.0272(11) 0.0248(11) -0.0012(8) 0.0041(9) 0.0027(9)
C14 0.0528(15) 0.0319(12) 0.0258(11) -0.0018(9) 0.0115(11) 0.0052(11)
C15 0.0670(19) 0.0351(13) 0.0324(13) -0.0075(11) 0.0143(13) 0.0102(13)
C16 0.0605(18) 0.0240(11) 0.0428(15) -0.0061(10) 0.0066(13) 0.0040(11)
C17 0.0514(16) 0.0280(12) 0.0424(14) 0.0028(10) 0.0134(12) -0.0019(11)
C18 0.0445(14) 0.0269(11) 0.0316(12) -0.0010(9) 0.0121(10) 0.0012(10)
C19 0.0236(10) 0.0292(11) 0.0205(10) -0.0013(8) 0.0056(8) 0.0001(8)
C20 0.035(3) 0.068(4) 0.021(2) 0.002(3) 0.007(2) 0.025(3)
C21 0.031(3) 0.062(4) 0.028(3) -0.008(3) 0.012(2) 0.008(3)
C20A 0.030(3) 0.063(4) 0.032(3) -0.005(3) 0.007(2) 0.000(3)
C21A 0.034(3) 0.059(4) 0.028(3) -0.014(3) 0.011(2) -0.006(3)
C22 0.0354(12) 0.0294(11) 0.0371(13) -0.0077(10) 0.0160(10) -0.0013(9)
C23 0.051(4) 0.023(3) 0.038(3) 0.005(2) 0.010(3) 0.012(3)
C24 0.043(3) 0.026(3) 0.023(2) 0.0052(19) 0.009(2) 0.004(2)
C23A 0.049(4) 0.029(3) 0.046(3) 0.009(2) 0.015(3) 0.013(3)
C24A 0.040(3) 0.025(3) 0.023(2) 0.0021(19) 0.005(2) 0.008(2)
C25 0.0213(9) 0.0305(11) 0.0160(9) -0.0012(8) 0.0020(7) -0.0027(8)
C26 0.0300(11) 0.0324(11) 0.0213(10) 0.0000(9) 0.0070(8) -0.0009(9)
C27 0.0379(13) 0.0327(12) 0.0244(11) 0.0034(9) 0.0028(9) -0.0046(10)
C28 0.0330(12) 0.0433(13) 0.0188(10) 0.0051(9) 0.0035(9) -0.0124(10)
C29 0.0242(10) 0.0468(13) 0.0182(10) -0.0031(9) 0.0060(8) -0.0080(9)
C30 0.0244(10) 0.0350(11) 0.0182(9) -0.0024(8) 0.0038(8) -0.0023(9)
C31 0.0346(11) 0.0286(11) 0.0200(10) -0.0020(8) 0.0096(9) -0.0023(9)
C32 0.0422(13) 0.0296(12) 0.0275(11) -0.0021(9) 0.0066(10) 0.0006(10)
C33 0.0569(17) 0.0298(12) 0.0353(13) 0.0025(10) 0.0145(12) 0.0030(11)
C34 0.0656(18) 0.0287(12) 0.0408(14) -0.0017(11) 0.0208(13) -0.0085(12)
C35 0.0538(16) 0.0393(14) 0.0360(14) -0.0065(11) 0.0107(12) -0.0170(12)
C36 0.0397(13) 0.0339(12) 0.0268(11) -0.0011(9) 0.0060(10) -0.0080(10)
O13 0.0372(10) 0.0533(12) 0.0380(10) -0.0074(8) 0.0145(8) -0.0079(8)
C37 0.062(2) 0.117(4) 0.070(2) -0.045(2) 0.043(2) -0.033(2)
C38 0.0463(17) 0.070(2) 0.0541(19) -0.0231(16) 0.0100(14) 0.0094(15)
C39 0.092(3) 0.092(3) 0.068(2) -0.028(2) 0.036(2) -0.054(3)
C40 0.060(2) 0.056(2) 0.065(2) -0.0180(17) 0.0092(17) -0.0034(16)
N1 0.0392(14) 0.084(2) 0.0501(15) -0.0034(15) -0.0012(12) 0.0080(14)
C41 0.0349(15) 0.101(3) 0.0344(15) -0.0066(16) 0.0044(12) 0.0081(16)
C42 0.0417(18) 0.160(5) 0.0427(18) -0.023(2) 0.0055(14) -0.017(2)
O14 0.0376(9) 0.0404(10) 0.0296(9) -0.0017(7) 0.0018(7) 0.0062(8)

loop_
_atom_type_symbol
_atom_type_description
_atom_type_scat_dispersion_real
_atom_type_scat_dispersion_imag
_atom_type_scat_source
C C 0.0181 0.0091 'International Tables Vol C Tables 4.2.6.8 and 6.1.1.4'
H H 0.0000 0.0000 'International Tables Vol C Tables 4.2.6.8 and 6.1.1.4'
Cu Cu -1.9646 0.5888 'International Tables Vol C Tables 4.2.6.8 and 6.1.1.4'
K K 0.3868 1.0657 'International Tables Vol C Tables 4.2.6.8 and 6.1.1.4'
N N 0.0311 0.0180 'International Tables Vol C Tables 4.2.6.8 and 6.1.1.4'
O O 0.0492 0.0322 'International Tables Vol C Tables 4.2.6.8 and 6.1.1.4'
Si Si 0.2541 0.3302 'International Tables Vol C Tables 4.2.6.8 and 6.1.1.4'

loop_
_geom_angle_atom_site_label_1
_geom_angle_atom_site_label_2
_geom_angle_atom_site_label_3
_geom_angle
_geom_angle_site_symmetry_1
_geom_angle_site_symmetry_3
_geom_angle_publ_flag
O8 Cu1 O10 91.42(6) . 2_655 ?
O8 Cu1 O9 172.07(6) . 2_655 ?
O10 Cu1 O9 95.57(6) 2_655 2_655 ?
O8 Cu1 O9 94.37(6) . . ?
O10 Cu1 O9 172.73(6) 2_655 . ?
O9 Cu1 O9 78.97(6) 2_655 . ?
O7 Cu2 O11 90.15(6) . . ?
O7 Cu2 O12 173.62(6) . . ?
O11 Cu2 O12 95.84(6) . . ?
O7 Cu2 O12 96.27(6) . 2_655 ?
O11 Cu2 O12 172.92(6) . 2_655 ?
O12 Cu2 O12 77.88(7) . 2_655 ?
O8 K1 O13 118.15(6) . . ?
O8 K1 O10 60.91(5) . 2_655 ?
O13 K1 O10 99.15(6) . 2_655 ?
O8 K1 O6 85.20(5) . . ?
O13 K1 O6 153.86(6) . . ?
O10 K1 O6 102.86(5) 2_655 . ?
O8 K1 N1 112.59(7) . . ?
O13 K1 N1 71.31(8) . . ?
O10 K1 N1 164.97(8) 2_655 . ?
O6 K1 N1 89.53(7) . . ?
O8 K1 O5 107.94(5) . 2_655 ?
O13 K1 O5 122.13(5) . 2_655 ?
O10 K1 O5 73.88(5) 2_655 2_655 ?
O6 K1 O5 52.98(4) . 2_655 ?
N1 K1 O5 120.91(7) . 2_655 ?
O8 K1 C38 149.19(7) . . ?
O13 K1 C38 44.79(6) . . ?
O10 K1 C38 93.49(7) 2_655 . ?
O6 K1 C38 119.25(7) . . ?
N1 K1 C38 87.69(8) . . ?
O5 K1 C38 77.78(6) 2_655 . ?
O3 K2 O14 134.34(5) . . ?
O3 K2 O14 91.22(5) . 5_666 ?
O14 K2 O14 69.56(6) . 5_666 ?
O3 K2 O7 103.91(5) . . ?
O14 K2 O7 76.47(5) . . ?
O14 K2 O7 143.69(5) 5_666 . ?
O3 K2 O11 82.90(4) . . ?
O14 K2 O11 59.06(5) . . ?
O14 K2 O11 94.44(5) 5_666 . ?
O7 K2 O11 56.04(4) . . ?
O3 K2 O2 53.98(4) . . ?
O14 K2 O2 156.13(5) . . ?
O14 K2 O2 133.92(5) 5_666 . ?
O7 K2 O2 79.71(4) . . ?
O11 K2 O2 107.92(4) . . ?
O3 K2 C27 98.74(6) . 5_666 ?
O14 K2 C27 118.00(6) . 5_666 ?
O14 K2 C27 82.30(6) 5_666 5_666 ?
O7 K2 C27 126.30(6) . 5_666 ?
O11 K2 C27 176.36(5) . 5_666 ?
O2 K2 C27 75.60(5) . 5_666 ?
O3 K2 C28 107.22(6) . 5_666 ?
O14 K2 C28 117.41(6) . 5_666 ?
O14 K2 C28 104.38(6) 5_666 5_666 ?
O7 K2 C28 102.31(6) . 5_666 ?
O11 K2 C28 158.20(6) . 5_666 ?
O2 K2 C28 66.37(5) . 5_666 ?
C27 K2 C28 24.00(6) 5_666 5_666 ?
O3 K2 C29 129.82(6) . 5_666 ?
O14 K2 C29 95.75(6) . 5_666 ?
O14 K2 C29 107.07(5) 5_666 5_666 ?
O7 K2 C29 88.40(5) . 5_666 ?
O11 K2 C29 138.82(5) . 5_666 ?
O2 K2 C29 81.97(5) . 5_666 ?
C27 K2 C29 41.69(6) 5_666 5_666 ?
C28 K2 C29 23.68(6) 5_666 5_666 ?
O3 K2 C26 111.28(5) . 5_666 ?
O14 K2 C26 96.62(5) . 5_666 ?
O14 K2 C26 63.08(5) 5_666 5_666 ?
O7 K2 C26 135.26(5) . 5_666 ?
O11 K2 C26 152.66(5) . 5_666 ?
O2 K2 C26 99.18(5) . 5_666 ?
C27 K2 C26 23.73(6) 5_666 5_666 ?
C28 K2 C26 41.60(5) 5_666 5_666 ?
C29 K2 C26 47.79(5) 5_666 5_666 ?
O3 K2 C30 146.55(5) . 5_666 ?
O14 K2 C30 76.18(5) . 5_666 ?
O14 K2 C30 88.28(5) 5_666 5_666 ?
O7 K2 C30 95.93(5) . 5_666 ?
O11 K2 C30 130.49(5) . 5_666 ?
O2 K2 C30 105.00(5) . 5_666 ?
C27 K2 C30 48.07(6) 5_666 5_666 ?
C28 K2 C30 41.31(6) 5_666 5_666 ?
C29 K2 C30 23.30(5) 5_666 5_666 ?
C26 K2 C30 40.59(5) 5_666 5_666 ?
O7 Si1 O1 113.42(9) . . ?
O7 Si1 O6 112.62(8) . . ?
O1 Si1 O6 105.25(8) . . ?
O7 Si1 C1A 105.83(14) . . ?
O1 Si1 C1A 107.90(11) . . ?
O6 Si1 C1A 111.86(8) . . ?
O7 Si1 C1 117.29(13) . . ?
O1 Si1 C1 98.00(11) . . ?
O6 Si1 C1 108.77(8) . . ?
O8 Si2 O1 113.44(9) . . ?
O8 Si2 O2 111.09(8) . . ?
O1 Si2 O2 106.41(8) . . ?
O8 Si2 C7 110.14(9) . . ?
O1 Si2 C7 103.98(10) . . ?
O2 Si2 C7 111.55(9) . . ?
O9 Si3 O2 110.07(8) . . ?
O9 Si3 O3 109.96(8) . . ?
O2 Si3 O3 105.69(8) . . ?
O9 Si3 C13 111.75(9) . . ?
O2 Si3 C13 109.12(9) . . ?
O3 Si3 C13 110.07(9) . . ?
O10 Si4 O4 112.84(8) . . ?
O10 Si4 O3 112.17(8) . . ?
O4 Si4 O3 105.36(8) . . ?
O10 Si4 C19 111.24(7) . . ?
O4 Si4 C19 108.52(6) . . ?
O3 Si4 C19 106.32(6) . . ?
O11 Si5 O4 113.90(8) . . ?
O11 Si5 O5 110.76(8) . . ?
O4 Si5 O5 107.74(8) . . ?
O11 Si5 C25 109.69(9) . . ?
O4 Si5 C25 106.57(9) . . ?
O5 Si5 C25 107.94(9) . . ?
O12 Si6 O6 110.09(8) . 2_655 ?
O12 Si6 O5 109.31(8) . . ?
O6 Si6 O5 105.80(8) 2_655 . ?
O12 Si6 C31 112.00(10) . . ?
O6 Si6 C31 108.75(9) 2_655 . ?
O5 Si6 C31 110.71(9) . . ?
Si1 O1 Si2 142.66(10) . . ?
Si3 O2 Si2 127.27(9) . . ?
Si3 O2 K2 96.22(6) . . ?
Si2 O2 K2 119.94(7) . . ?
Si3 O3 Si4 127.02(9) . . ?
Si3 O3 K2 101.13(7) . . ?
Si4 O3 K2 118.07(7) . . ?
Si5 O4 Si4 137.20(10) . . ?
Si6 O5 Si5 128.27(9) . . ?
Si6 O5 K1 95.26(6) . 2_655 ?
Si5 O5 K1 123.74(7) . 2_655 ?
Si6 O6 Si1 127.43(10) 2_655 . ?
Si6 O6 K1 103.17(7) 2_655 . ?
Si1 O6 K1 115.78(8) . . ?
Si1 O7 Cu2 132.81(9) . . ?
Si1 O7 K2 113.10(8) . . ?
Cu2 O7 K2 102.05(6) . . ?
Si2 O8 Cu1 133.12(9) . . ?
Si2 O8 K1 108.50(8) . . ?
Cu1 O8 K1 100.02(6) . . ?
Si3 O9 Cu1 127.90(8) . 2_655 ?
Si3 O9 Cu1 129.37(9) . . ?
Cu1 O9 Cu1 100.81(6) 2_655 . ?
Si4 O10 Cu1 134.38(9) . 2_655 ?
Si4 O10 K1 121.76(8) . 2_655 ?
Cu1 O10 K1 98.73(6) 2_655 2_655 ?
Si5 O11 Cu2 131.26(9) . . ?
Si5 O11 K2 108.27(7) . . ?
Cu2 O11 K2 98.95(6) . . ?
Si6 O12 Cu2 129.12(8) . . ?
Si6 O12 Cu2 127.85(8) . 2_655 ?
Cu2 O12 Cu2 101.94(7) . 2_655 ?
C6 C1 C2 119.9(2) . . ?
C6 C1 Si1 121.3(2) . . ?
C2 C1 Si1 118.8(2) . . ?
C3 C2 C1 119.9(2) . . ?
C3 C2 H2 120.1 . . ?
C1 C2 H2 120.1 . . ?
C4 C3 C2 120.1(2) . . ?
C4 C3 H3 119.9 . . ?
C2 C3 H3 119.9 . . ?
C3 C4 C5 120.3(2) . . ?
C3 C4 H4 119.9 . . ?
C5 C4 H4 119.9 . . ?
C4 C5 C6 119.6(2) . . ?
C4 C5 H5 120.2 . . ?
C6 C5 H5 120.2 . . ?
C1 C6 C5 120.2(2) . . ?
C1 C6 H6 119.9 . . ?
C5 C6 H6 119.9 . . ?
C2A C1A C6A 119.8(2) . . ?
C2A C1A Si1 120.9(2) . . ?
C6A C1A Si1 119.3(3) . . ?
C3A C2A C1A 119.9(2) . . ?
C3A C2A H2A 120.1 . . ?
C1A C2A H2A 120.1 . . ?
C2A C3A C4A 120.2(2) . . ?
C2A C3A H3A 119.9 . . ?
C4A C3A H3A 119.9 . . ?
C5A C4A C3A 120.0(2) . . ?
C5A C4A H4A 120.0 . . ?
C3A C4A H4A 120.0 . . ?
C4A C5A C6A 119.8(2) . . ?
C4A C5A H5A 120.1 . . ?
C6A C5A H5A 120.1 . . ?
C5A C6A C1A 120.2(2) . . ?
C5A C6A H6A 119.9 . . ?
C1A C6A H6A 119.9 . . ?
C8 C7 C12 117.8(2) . . ?
C8 C7 Si2 121.75(19) . . ?
C12 C7 Si2 120.31(19) . . ?
C7 C8 C9 120.9(3) . . ?
C7 C8 H8 119.6 . . ?
C9 C8 H8 119.6 . . ?
C10 C9 C8 120.0(3) . . ?
C10 C9 H9 120.0 . . ?
C8 C9 H9 120.0 . . ?
C11 C10 C9 120.6(2) . . ?
C11 C10 H10 119.7 . . ?
C9 C10 H10 119.7 . . ?
C10 C11 C12 119.6(3) . . ?
C10 C11 H11 120.2 . . ?
C12 C11 H11 120.2 . . ?
C11 C12 C7 121.3(3) . . ?
C11 C12 H12 119.4 . . ?
C7 C12 H12 119.4 . . ?
C18 C13 C14 117.8(2) . . ?
C18 C13 Si3 119.77(18) . . ?
C14 C13 Si3 122.37(19) . . ?
C15 C14 C13 120.6(3) . . ?
C15 C14 H14 119.7 . . ?
C13 C14 H14 119.7 . . ?
C16 C15 C14 120.2(2) . . ?
C16 C15 H15 119.9 . . ?
C14 C15 H15 119.9 . . ?
C17 C16 C15 119.9(2) . . ?
C17 C16 H16 120.0 . . ?
C15 C16 H16 120.0 . . ?
C16 C17 C18 119.8(3) . . ?
C16 C17 H17 120.1 . . ?
C18 C17 H17 120.1 . . ?
C17 C18 C13 121.6(2) . . ?
C17 C18 H18 119.2 . . ?
C13 C18 H18 119.2 . . ?
C24A C19 C20A 119.05(16) . . ?
C24 C19 C20 119.14(15) . . ?
C24 C19 Si4 120.46(11) . . ?
C24A C19 Si4 120.44(11) . . ?
C20A C19 Si4 120.51(11) . . ?
C20 C19 Si4 120.40(11) . . ?
C21 C20 C19 120.3(2) . . ?
C21 C20 H20 119.9 . . ?
C19 C20 H20 119.9 . . ?
C20 C21 C22 120.2(2) . . ?
C20 C21 H21 119.9 . . ?
C22 C21 H21 119.9 . . ?
C21A C20A C19 120.4(2) . . ?
C21A C20A H20A 119.8 . . ?
C19 C20A H20A 119.8 . . ?
C22 C21A C20A 120.2(2) . . ?
C22 C21A H21A 119.9 . . ?
C20A C21A H21A 119.9 . . ?
C21A C22 C23A 119.62(16) . . ?
C23 C22 C21 119.39(16) . . ?
C23 C22 H22 120.3 . . ?
C21 C22 H22 120.3 . . ?
C24 C23 C22 120.3(2) . . ?
C24 C23 H23 119.9 . . ?
C22 C23 H23 119.9 . . ?
C19 C24 C23 120.7(2) . . ?
C19 C24 H24 119.7 . . ?
C23 C24 H24 119.7 . . ?
C24A C23A C22 120.1(2) . . ?
C24A C23A H23A 119.9 . . ?
C22 C23A H23A 119.9 . . ?
C23A C24A C19 120.6(2) . . ?
C23A C24A H24A 119.7 . . ?
C19 C24A H24A 119.7 . . ?
C26 C25 C30 117.5(2) . . ?
C26 C25 Si5 119.39(16) . . ?
C30 C25 Si5 123.10(17) . . ?
C26 C25 K2 74.38(12) . 5_666 ?
C30 C25 K2 77.47(12) . 5_666 ?
Si5 C25 K2 119.18(9) . 5_666 ?
C27 C26 C25 121.9(2) . . ?
C27 C26 K2 74.86(13) . 5_666 ?
C25 C26 K2 82.39(13) . 5_666 ?
C27 C26 H26 119.0 . . ?
C25 C26 H26 119.0 . . ?
K2 C26 H26 113.9 5_666 . ?
C28 C27 C26 119.5(2) . . ?
C28 C27 K2 78.12(14) . 5_666 ?
C26 C27 K2 81.40(14) . 5_666 ?
C28 C27 H27 120.2 . . ?
C26 C27 H27 120.2 . . ?
K2 C27 H27 110.7 5_666 . ?
C29 C28 C27 120.0(2) . . ?
C29 C28 K2 81.08(14) . 5_666 ?
C27 C28 K2 77.88(14) . 5_666 ?
C29 C28 H28 120.0 . . ?
C27 C28 H28 120.0 . . ?
K2 C28 H28 111.4 5_666 . ?
C28 C29 C30 120.3(2) . . ?
C28 C29 K2 75.24(14) . 5_666 ?
C30 C29 K2 81.62(13) . 5_666 ?
C28 C29 H29 119.8 . . ?
C30 C29 H29 119.8 . . ?
K2 C29 H29 113.7 5_666 . ?
C29 C30 C25 120.8(2) . . ?
C29 C30 K2 75.08(13) . 5_666 ?
C25 C30 K2 79.41(12) . 5_666 ?
C29 C30 H30 119.6 . . ?
C25 C30 H30 119.6 . . ?
K2 C30 H30 116.5 5_666 . ?
C32 C31 C36 117.4(2) . . ?
C32 C31 Si6 120.30(18) . . ?
C36 C31 Si6 122.25(19) . . ?
C33 C32 C31 121.7(3) . . ?
C33 C32 H32 119.1 . . ?
C31 C32 H32 119.1 . . ?
C34 C33 C32 119.7(3) . . ?
C34 C33 H33 120.1 . . ?
C32 C33 H33 120.1 . . ?
C33 C34 C35 120.0(2) . . ?
C33 C34 H34 120.0 . . ?
C35 C34 H34 120.0 . . ?
C34 C35 C36 120.0(3) . . ?
C34 C35 H35 120.0 . . ?
C36 C35 H35 120.0 . . ?
C35 C36 C31 121.0(3) . . ?
C35 C36 H36 119.5 . . ?
C31 C36 H36 119.5 . . ?
C37 O13 C39 111.2(2) . . ?
C37 O13 K1 119.57(16) . . ?
C39 O13 K1 129.26(16) . . ?
O13 C37 C38 107.7(2) . . ?
O13 C37 H37A 110.2 . . ?
C38 C37 H37A 110.2 . . ?
O13 C37 H37B 110.2 . . ?
C38 C37 H37B 110.2 . . ?
H37A C37 H37B 108.5 . . ?
C37 C38 K1 87.96(16) . . ?
C37 C38 H38A 109.5 . . ?
K1 C38 H38A 62.2 . . ?
C37 C38 H38B 109.5 . . ?
K1 C38 H38B 162.6 . . ?
H38A C38 H38B 109.5 . . ?
C37 C38 H38C 109.5 . . ?
K1 C38 H38C 63.2 . . ?
H38A C38 H38C 109.5 . . ?
H38B C38 H38C 109.5 . . ?
O13 C39 C40 107.9(2) . . ?
O13 C39 H39A 110.1 . . ?
C40 C39 H39A 110.1 . . ?
O13 C39 H39B 110.1 . . ?
C40 C39 H39B 110.1 . . ?
H39A C39 H39B 108.4 . . ?
C39 C40 H40A 109.5 . . ?
C39 C40 H40B 109.5 . . ?
H40A C40 H40B 109.5 . . ?
C39 C40 H40C 109.5 . . ?
H40A C40 H40C 109.5 . . ?
H40B C40 H40C 109.5 . . ?
C41 N1 K1 140.6(3) . . ?
N1 C41 C42 179.1(5) . . ?
C41 C42 H42A 109.5 . . ?
C41 C42 H42B 109.5 . . ?
H42A C42 H42B 109.5 . . ?
C41 C42 H42C 109.5 . . ?
H42A C42 H42C 109.5 . . ?
H42B C42 H42C 109.5 . . ?
K2 O14 K2 110.44(6) . 5_666 ?
K2 O14 H14A 109.6 . . ?
K2 O14 H14A 109.5 5_666 . ?
K2 O14 H14B 109.5 . . ?
K2 O14 H14B 109.5 5_666 . ?
H14A O14 H14B 108.1 . . ?

loop_
_geom_bond_atom_site_label_1
_geom_bond_atom_site_label_2
_geom_bond_distance
_geom_bond_site_symmetry_2
_geom_bond_publ_flag
Cu1 O8 1.8985(15) . ?
Cu1 O10 1.9019(15) 2_655 ?
Cu1 O9 1.9596(14) 2_655 ?
Cu1 O9 1.9624(14) . ?
Cu1 Cu1 3.0223(6) 2_655 ?
Cu2 O7 1.8948(16) . ?
Cu2 O11 1.9272(15) . ?
Cu2 O12 1.9511(14) . ?
Cu2 O12 1.9765(14) 2_655 ?
Cu2 Cu2 3.0512(6) 2_655 ?
K1 O8 2.6660(16) . ?
K1 O13 2.6987(18) . ?
K1 O10 2.7010(16) 2_655 ?
K1 O6 2.8143(16) . ?
K1 N1 2.977(3) . ?
K1 O5 3.0139(16) 2_655 ?
K1 C38 3.355(3) . ?
K2 O3 2.8056(16) . ?
K2 O14 2.812(2) . ?
K2 O14 2.8421(19) 5_666 ?
K2 O7 2.8466(16) . ?
K2 O11 2.9127(16) . ?
K2 O2 2.9337(15) . ?
K2 C27 3.337(2) 5_666 ?
K2 C28 3.340(2) 5_666 ?
K2 C29 3.412(2) 5_666 ?
K2 C26 3.418(2) 5_666 ?
K2 C30 3.494(2) 5_666 ?
Si1 O7 1.5828(16) . ?
Si1 O1 1.6289(17) . ?
Si1 O6 1.6508(15) . ?
Si1 C1A 1.861(3) . ?
Si1 C1 1.883(3) . ?
Si2 O8 1.5848(15) . ?
Si2 O1 1.6294(17) . ?
Si2 O2 1.6525(15) . ?
Si2 C7 1.866(2) . ?
Si3 O9 1.6019(15) . ?
Si3 O2 1.6352(15) . ?
Si3 O3 1.6360(15) . ?
Si3 C13 1.855(2) . ?
Si4 O10 1.5831(15) . ?
Si4 O4 1.6419(16) . ?
Si4 O3 1.6589(15) . ?
Si4 C19 1.8755(16) . ?
Si5 O11 1.5969(15) . ?
Si5 O4 1.6325(16) . ?
Si5 O5 1.6527(15) . ?
Si5 C25 1.864(2) . ?
Si6 O12 1.6027(15) . ?
Si6 O6 1.6300(15) 2_655 ?
Si6 O5 1.6372(15) . ?
Si6 C31 1.861(2) . ?
C1 C6 1.396(2) . ?
C1 C2 1.397(2) . ?
C2 C3 1.393(2) . ?
C2 H2 0.9500 . ?
C3 C4 1.393(2) . ?
C3 H3 0.9500 . ?
C4 C5 1.394(3) . ?
C4 H4 0.9500 . ?
C5 C6 1.398(2) . ?
C5 H5 0.9500 . ?
C6 H6 0.9500 . ?
C1A C2A 1.395(2) . ?
C1A C6A 1.399(2) . ?
C2A C3A 1.394(2) . ?
C2A H2A 0.9500 . ?
C3A C4A 1.395(3) . ?
C3A H3A 0.9500 . ?
C4A C5A 1.393(3) . ?
C4A H4A 0.9500 . ?
C5A C6A 1.394(2) . ?
C5A H5A 0.9500 . ?
C6A H6A 0.9500 . ?
C7 C8 1.392(4) . ?
C7 C12 1.405(3) . ?
C8 C9 1.400(4) . ?
C8 H8 0.9500 . ?
C9 C10 1.382(5) . ?
C9 H9 0.9500 . ?
C10 C11 1.373(5) . ?
C10 H10 0.9500 . ?
C11 C12 1.398(3) . ?
C11 H11 0.9500 . ?
C12 H12 0.9500 . ?
C13 C18 1.398(3) . ?
C13 C14 1.407(3) . ?
C14 C15 1.394(4) . ?
C14 H14 0.9500 . ?
C15 C16 1.390(4) . ?
C15 H15 0.9500 . ?
C16 C17 1.384(4) . ?
C16 H16 0.9500 . ?
C17 C18 1.388(3) . ?
C17 H17 0.9500 . ?
C18 H18 0.9500 . ?
C19 C24 1.386(2) . ?
C19 C24A 1.394(2) . ?
C19 C20A 1.402(2) . ?
C19 C20 1.406(2) . ?
C20 C21 1.392(2) . ?
C20 H20 0.9500 . ?
C21 C22 1.398(2) . ?
C21 H21 0.9500 . ?
C20A C21A 1.393(2) . ?
C20A H20A 0.9500 . ?
C21A C22 1.393(2) . ?
C21A H21A 0.9500 . ?
C22 C23 1.394(2) . ?
C22 C23A 1.396(2) . ?
C22 H22 0.9500 . ?
C23 C24 1.393(2) . ?
C23 H23 0.9500 . ?
C24 H24 0.9500 . ?
C23A C24A 1.394(2) . ?
C23A H23A 0.9500 . ?
C24A H24A 0.9500 . ?
C25 C26 1.400(3) . ?
C25 C30 1.406(3) . ?
C26 C27 1.391(3) . ?
C26 H26 0.9500 . ?
C27 C28 1.388(4) . ?
C27 H27 0.9500 . ?
C28 C29 1.387(4) . ?
C28 H28 0.9500 . ?
C29 C30 1.397(3) . ?
C29 H29 0.9500 . ?
C30 H30 0.9500 . ?
C31 C32 1.399(3) . ?
C31 C36 1.401(3) . ?
C32 C33 1.396(4) . ?
C32 H32 0.9500 . ?
C33 C34 1.378(4) . ?
C33 H33 0.9500 . ?
C34 C35 1.390(4) . ?
C34 H34 0.9500 . ?
C35 C36 1.398(4) . ?
C35 H35 0.9500 . ?
C36 H36 0.9500 . ?
O13 C37 1.439(2) . ?
O13 C39 1.442(2) . ?
C37 C38 1.514(3) . ?
C37 H37A 0.9900 . ?
C37 H37B 0.9900 . ?
C38 H38A 0.9800 . ?
C38 H38B 0.9800 . ?
C38 H38C 0.9800 . ?
C39 C40 1.513(3) . ?
C39 H39A 0.9900 . ?
C39 H39B 0.9900 . ?
C40 H40A 0.9800 . ?
C40 H40B 0.9800 . ?
C40 H40C 0.9800 . ?
N1 C41 1.144(5) . ?
C41 C42 1.451(5) . ?
C42 H42A 0.9800 . ?
C42 H42B 0.9800 . ?
C42 H42C 0.9800 . ?
O14 H14A 0.8492 . ?
O14 H14B 0.8499 . ?

loop_
_geom_hbond_atom_site_label_D
_geom_hbond_atom_site_label_H
_geom_hbond_atom_site_label_A
_geom_hbond_distance_DH
_geom_hbond_distance_HA
_geom_hbond_distance_DA
_geom_hbond_angle_DHA
_geom_hbond_site_symmetry_A
O14 H14B O11 0.85 2.35 2.823(2) 115.5 .

loop_
_geom_torsion_atom_site_label_1
_geom_torsion_atom_site_label_2
_geom_torsion_atom_site_label_3
_geom_torsion_atom_site_label_4
_geom_torsion
_geom_torsion_site_symmetry_1
_geom_torsion_site_symmetry_2
_geom_torsion_site_symmetry_3
_geom_torsion_site_symmetry_4
_geom_torsion_publ_flag
O7 Si1 O1 Si2 -50.3(2) . . . . ?
O6 Si1 O1 Si2 73.20(19) . . . . ?
C1A Si1 O1 Si2 -167.23(19) . . . . ?
C1 Si1 O1 Si2 -174.77(19) . . . . ?
O8 Si2 O1 Si1 -51.8(2) . . . . ?
O2 Si2 O1 Si1 70.64(19) . . . . ?
C7 Si2 O1 Si1 -171.45(17) . . . . ?
O9 Si3 O2 Si2 32.36(14) . . . . ?
O3 Si3 O2 Si2 151.05(11) . . . . ?
C13 Si3 O2 Si2 -90.61(13) . . . . ?
O9 Si3 O2 K2 -103.19(7) . . . . ?
O3 Si3 O2 K2 15.51(8) . . . . ?
C13 Si3 O2 K2 133.85(8) . . . . ?
O8 Si2 O2 Si3 -2.85(15) . . . . ?
O1 Si2 O2 Si3 -126.77(11) . . . . ?
C7 Si2 O2 Si3 120.46(13) . . . . ?
O8 Si2 O2 K2 123.69(9) . . . . ?
O1 Si2 O2 K2 -0.23(10) . . . . ?
C7 Si2 O2 K2 -113.00(10) . . . . ?
O9 Si3 O3 Si4 -36.20(14) . . . . ?
O2 Si3 O3 Si4 -154.96(11) . . . . ?
C13 Si3 O3 Si4 87.34(14) . . . . ?
O9 Si3 O3 K2 102.31(7) . . . . ?
O2 Si3 O3 K2 -16.45(8) . . . . ?
C13 Si3 O3 K2 -134.15(9) . . . . ?
O10 Si4 O3 Si3 12.34(15) . . . . ?
O4 Si4 O3 Si3 135.47(11) . . . . ?
C19 Si4 O3 Si3 -109.47(11) . . . . ?
O10 Si4 O3 K2 -120.21(9) . . . . ?
O4 Si4 O3 K2 2.92(9) . . . . ?
C19 Si4 O3 K2 117.98(6) . . . . ?
O11 Si5 O4 Si4 62.95(17) . . . . ?
O5 Si5 O4 Si4 -60.34(16) . . . . ?
C25 Si5 O4 Si4 -175.97(14) . . . . ?
O10 Si4 O4 Si5 40.13(17) . . . . ?
O3 Si4 O4 Si5 -82.58(15) . . . . ?
C19 Si4 O4 Si5 163.89(13) . . . . ?
O12 Si6 O5 Si5 -37.78(14) . . . . ?
O6 Si6 O5 Si5 -156.30(11) 2_655 . . . ?
C31 Si6 O5 Si5 86.05(14) . . . . ?
O12 Si6 O5 K1 103.76(7) . . . 2_655 ?
O6 Si6 O5 K1 -14.76(8) 2_655 . . 2_655 ?
C31 Si6 O5 K1 -132.41(9) . . . 2_655 ?
O11 Si5 O5 Si6 9.25(15) . . . . ?
O4 Si5 O5 Si6 134.43(11) . . . . ?
C25 Si5 O5 Si6 -110.85(13) . . . . ?
O11 Si5 O5 K1 -122.61(9) . . . 2_655 ?
O4 Si5 O5 K1 2.57(11) . . . 2_655 ?
C25 Si5 O5 K1 117.29(10) . . . 2_655 ?
O7 Si1 O6 Si6 -10.33(15) . . . 2_655 ?
O1 Si1 O6 Si6 -134.38(12) . . . 2_655 ?
C1A Si1 O6 Si6 108.71(16) . . . 2_655 ?
C1 Si1 O6 Si6 121.44(15) . . . 2_655 ?
O7 Si1 O6 K1 123.17(9) . . . . ?
O1 Si1 O6 K1 -0.87(10) . . . . ?
C1A Si1 O6 K1 -117.78(13) . . . . ?
C1 Si1 O6 K1 -105.06(13) . . . . ?
O1 Si1 O7 Cu2 101.42(14) . . . . ?
O6 Si1 O7 Cu2 -17.98(17) . . . . ?
C1A Si1 O7 Cu2 -140.48(12) . . . . ?
C1 Si1 O7 Cu2 -145.37(12) . . . . ?
O1 Si1 O7 K2 -33.35(11) . . . . ?
O6 Si1 O7 K2 -152.75(7) . . . . ?
C1A Si1 O7 K2 84.75(9) . . . . ?
C1 Si1 O7 K2 79.86(10) . . . . ?
O11 Cu2 O7 Si1 -169.08(14) . . . . ?
O12 Cu2 O7 Si1 13.91(15) 2_655 . . . ?
O11 Cu2 O7 K2 -30.97(7) . . . . ?
O12 Cu2 O7 K2 152.02(6) 2_655 . . . ?
O1 Si2 O8 Cu1 90.38(14) . . . . ?
O2 Si2 O8 Cu1 -29.43(16) . . . . ?
C7 Si2 O8 Cu1 -153.55(13) . . . . ?
K1 Si2 O8 Cu1 124.37(16) . . . . ?
O1 Si2 O8 K1 -33.99(10) . . . . ?
O2 Si2 O8 K1 -153.81(7) . . . . ?
C7 Si2 O8 K1 82.08(11) . . . . ?
O10 Cu1 O8 Si2 -152.78(14) 2_655 . . . ?
O9 Cu1 O8 Si2 22.81(14) . . . . ?
O10 Cu1 O8 K1 -25.42(7) 2_655 . . . ?
O9 Cu1 O8 K1 150.17(6) . . . . ?
O2 Si3 O9 Cu1 159.58(10) . . . 2_655 ?
O3 Si3 O9 Cu1 43.55(13) . . . 2_655 ?
C13 Si3 O9 Cu1 -79.00(13) . . . 2_655 ?
O2 Si3 O9 Cu1 -39.28(14) . . . . ?
O3 Si3 O9 Cu1 -155.31(10) . . . . ?
C13 Si3 O9 Cu1 82.13(14) . . . . ?
O4 Si4 O10 Cu1 -108.42(14) . . . 2_655 ?
O3 Si4 O10 Cu1 10.39(17) . . . 2_655 ?
C19 Si4 O10 Cu1 129.34(12) . . . 2_655 ?
O4 Si4 O10 K1 40.41(12) . . . 2_655 ?
O3 Si4 O10 K1 159.22(8) . . . 2_655 ?
C19 Si4 O10 K1 -81.83(9) . . . 2_655 ?
O4 Si5 O11 Cu2 -95.35(13) . . . . ?
O5 Si5 O11 Cu2 26.27(15) . . . . ?
C25 Si5 O11 Cu2 145.32(12) . . . . ?
O4 Si5 O11 K2 25.15(10) . . . . ?
O5 Si5 O11 K2 146.77(7) . . . . ?
C25 Si5 O11 K2 -94.18(9) . . . . ?
O6 Si6 O12 Cu2 154.10(10) 2_655 . . . ?
O5 Si6 O12 Cu2 38.30(14) . . . . ?
C31 Si6 O12 Cu2 -84.77(13) . . . . ?
O6 Si6 O12 Cu2 -39.97(14) 2_655 . . 2_655 ?
O5 Si6 O12 Cu2 -155.78(10) . . . 2_655 ?
C31 Si6 O12 Cu2 81.16(13) . . . 2_655 ?
O7 Si1 C1 C6 14.64(15) . . . . ?
O1 Si1 C1 C6 136.25(14) . . . . ?
O6 Si1 C1 C6 -114.58(15) . . . . ?
O7 Si1 C1 C2 -165.38(15) . . . . ?
O1 Si1 C1 C2 -43.77(14) . . . . ?
O6 Si1 C1 C2 65.39(15) . . . . ?
O7 Si1 C1A C2A -168.95(15) . . . . ?
O1 Si1 C1A C2A -47.23(16) . . . . ?
O6 Si1 C1A C2A 68.07(16) . . . . ?
O7 Si1 C1A C6A 11.07(16) . . . . ?
O1 Si1 C1A C6A 132.79(16) . . . . ?
O6 Si1 C1A C6A -111.91(16) . . . . ?
O8 Si2 C7 C8 53.6(2) . . . . ?
O1 Si2 C7 C8 175.42(18) . . . . ?
O2 Si2 C7 C8 -70.3(2) . . . . ?
O8 Si2 C7 C12 -121.39(18) . . . . ?
O1 Si2 C7 C12 0.5(2) . . . . ?
O2 Si2 C7 C12 114.76(18) . . . . ?
C12 C7 C8 C9 -0.3(4) . . . . ?
Si2 C7 C8 C9 -175.4(2) . . . . ?
C7 C8 C9 C10 0.2(4) . . . . ?
C8 C9 C10 C11 -0.2(5) . . . . ?
C9 C10 C11 C12 0.4(5) . . . . ?
C10 C11 C12 C7 -0.5(4) . . . . ?
C8 C7 C12 C11 0.5(3) . . . . ?
Si2 C7 C12 C11 175.60(19) . . . . ?
O9 Si3 C13 C18 -43.0(2) . . . . ?
O2 Si3 C13 C18 79.0(2) . . . . ?
O3 Si3 C13 C18 -165.45(19) . . . . ?
O9 Si3 C13 C14 139.9(2) . . . . ?
O2 Si3 C13 C14 -98.2(2) . . . . ?
O3 Si3 C13 C14 17.4(2) . . . . ?
C18 C13 C14 C15 -0.1(4) . . . . ?
Si3 C13 C14 C15 177.2(2) . . . . ?
C13 C14 C15 C16 -0.3(5) . . . . ?
C14 C15 C16 C17 0.1(5) . . . . ?
C15 C16 C17 C18 0.6(5) . . . . ?
C16 C17 C18 C13 -1.0(4) . . . . ?
C14 C13 C18 C17 0.7(4) . . . . ?
Si3 C13 C18 C17 -176.6(2) . . . . ?
O10 Si4 C19 C24 -8.54(19) . . . . ?
O4 Si4 C19 C24 -133.25(19) . . . . ?
O3 Si4 C19 C24 113.85(18) . . . . ?
O10 Si4 C19 C24A 21.53(18) . . . . ?
O4 Si4 C19 C24A -103.18(18) . . . . ?
O3 Si4 C19 C24A 143.92(18) . . . . ?
O10 Si4 C19 C20A -158.44(18) . . . . ?
O4 Si4 C19 C20A 76.85(18) . . . . ?
O3 Si4 C19 C20A -36.05(18) . . . . ?
O10 Si4 C19 C20 171.43(19) . . . . ?
O4 Si4 C19 C20 46.73(18) . . . . ?
O3 Si4 C19 C20 -66.17(18) . . . . ?
O11 Si5 C25 C26 -36.1(2) . . . . ?
O4 Si5 C25 C26 -159.86(17) . . . . ?
O5 Si5 C25 C26 84.65(18) . . . . ?
O11 Si5 C25 C30 145.48(17) . . . . ?
O4 Si5 C25 C30 21.7(2) . . . . ?
O5 Si5 C25 C30 -93.75(18) . . . . ?
O11 Si5 C25 K2 51.62(12) . . . 5_666 ?
O4 Si5 C25 K2 -72.12(11) . . . 5_666 ?
O5 Si5 C25 K2 172.39(8) . . . 5_666 ?
C30 C25 C26 C27 0.4(3) . . . . ?
Si5 C25 C26 C27 -178.13(18) . . . . ?
K2 C25 C26 C27 66.8(2) 5_666 . . . ?
C30 C25 C26 K2 -66.45(18) . . . 5_666 ?
Si5 C25 C26 K2 115.06(13) . . . 5_666 ?
C25 C26 C27 C28 0.3(4) . . . . ?
K2 C26 C27 C28 71.0(2) 5_666 . . . ?
C25 C26 C27 K2 -70.7(2) . . . 5_666 ?
C26 C27 C28 C29 -0.7(4) . . . . ?
K2 C27 C28 C29 72.1(2) 5_666 . . . ?
C26 C27 C28 K2 -72.9(2) . . . 5_666 ?
C27 C28 C29 C30 0.4(3) . . . . ?
K2 C28 C29 C30 70.8(2) 5_666 . . . ?
C27 C28 C29 K2 -70.4(2) . . . 5_666 ?
C28 C29 C30 C25 0.3(3) . . . . ?
K2 C29 C30 C25 67.67(19) 5_666 . . . ?
C28 C29 C30 K2 -67.4(2) . . . 5_666 ?
C26 C25 C30 C29 -0.7(3) . . . . ?
Si5 C25 C30 C29 177.77(16) . . . . ?
K2 C25 C30 C29 -65.41(19) 5_666 . . . ?
C26 C25 C30 K2 64.75(18) . . . 5_666 ?
Si5 C25 C30 K2 -116.83(15) . . . 5_666 ?
O12 Si6 C31 C32 46.7(2) . . . . ?
O6 Si6 C31 C32 168.63(17) 2_655 . . . ?
O5 Si6 C31 C32 -75.5(2) . . . . ?
K1 Si6 C31 C32 -139.68(16) 2_655 . . . ?
O12 Si6 C31 C36 -133.72(19) . . . . ?
O6 Si6 C31 C36 -11.8(2) 2_655 . . . ?
O5 Si6 C31 C36 104.01(19) . . . . ?
K1 Si6 C31 C36 39.9(2) 2_655 . . . ?
C36 C31 C32 C33 -1.1(4) . . . . ?
Si6 C31 C32 C33 178.5(2) . . . . ?
C31 C32 C33 C34 1.1(4) . . . . ?
C32 C33 C34 C35 -0.2(4) . . . . ?
C33 C34 C35 C36 -0.8(4) . . . . ?
C34 C35 C36 C31 0.8(4) . . . . ?
C32 C31 C36 C35 0.1(4) . . . . ?
Si6 C31 C36 C35 -179.4(2) . . . . ?
C39 O13 C37 C38 -178.9(4) . . . . ?
K1 O13 C37 C38 0.5(5) . . . . ?
O13 C37 C38 K1 -0.3(3) . . . . ?
C37 O13 C39 C40 175.7(4) . . . . ?
K1 O13 C39 C40 -3.6(6) . . . . ?
